data_4119376
loop_
_publ_author_name
'Mariham Y. Abraham'
'Yuzhong Wang'
'Yaoming Xie'
'Robert J. Gilliard'
'Pingrong Wei'
'Brian J. Vaccaro'
'Michael K. Johnson'
'Henry F. Schaefer'
'Paul v. R. Schleyer'
'Gregory H. Robinson'

_publ_section_title
;
 Oxidation of Carbene-Stabilized Diarsenic: Diarsene Dications and
 Diarsenic Radical Cations
;
_journal_name_full 'Journal of the American Chemical Society'
_journal_page_first 2486
_journal_page_last 2488
_journal_paper_doi 10.1021/ja400219d
_journal_volume 135
_journal_year 2013
_chemical_formula_sum 'C112 H152 As4 Cl8 Ga2 N8 O'
_chemical_formula_weight 2349.14
_chemical_name_systematic
; 
 ? 
;
_space_group_IT_number 15
_symmetry_cell_setting monoclinic
_symmetry_space_group_name_Hall '-C 2yc'
_symmetry_space_group_name_H-M 'C 1 2/c 1'
_atom_sites_solution_hydrogens geom
_atom_sites_solution_primary direct
_atom_sites_solution_secondary difmap
_audit_creation_method SHELXL-97
_cell_angle_alpha 90.00
_cell_angle_beta 121.465(4)
_cell_angle_gamma 90.00
_cell_formula_units_Z 4
_cell_length_a 24.040(8)
_cell_length_b 27.149(10)
_cell_length_c 22.396(8)
_cell_measurement_reflns_used 9906
_cell_measurement_temperature 296(2)
_cell_measurement_theta_max 22.25
_cell_measurement_theta_min 2.26
_cell_volume 12468(8)
_computing_cell_refinement 'Bruker SAINT'
_computing_data_collection 'Bruker APEX2'
_computing_data_reduction 'Bruker SAINT'
_computing_molecular_graphics 'Bruker SHELXTL'
_computing_publication_material 'Bruker SHELXTL'
_computing_structure_refinement 'SHELXL-97 (Sheldrick, 2008)'
_computing_structure_solution 'SHELXS-97 (Sheldrick, 2008)'
_diffrn_ambient_temperature 296(2)
_diffrn_measured_fraction_theta_full 0.999
_diffrn_measured_fraction_theta_max 0.999
_diffrn_measurement_device_type 'BRUKER SMART APEX II CCD'
_diffrn_measurement_method 'OMEGA SCAN'
_diffrn_radiation_monochromator graphite
_diffrn_radiation_source 'fine-focus sealed tube'
_diffrn_radiation_type MoK\a
_diffrn_radiation_wavelength 0.71073
_diffrn_reflns_av_R_equivalents 0.0435
_diffrn_reflns_av_sigmaI/netI 0.0295
_diffrn_reflns_limit_h_max 28
_diffrn_reflns_limit_h_min -28
_diffrn_reflns_limit_k_max 32
_diffrn_reflns_limit_k_min -32
_diffrn_reflns_limit_l_max 26
_diffrn_reflns_limit_l_min -26
_diffrn_reflns_number 66181
_diffrn_reflns_theta_full 25.00
_diffrn_reflns_theta_max 25.00
_diffrn_reflns_theta_min 2.26
_exptl_absorpt_coefficient_mu 1.703
_exptl_absorpt_correction_T_max 0.7965
_exptl_absorpt_correction_T_min 0.5871
_exptl_absorpt_correction_type multi-scan
_exptl_absorpt_process_details 'BRUKER SADABS'
_exptl_crystal_colour green
_exptl_crystal_density_diffrn 1.252
_exptl_crystal_description plate
_exptl_crystal_F_000 4872
_exptl_crystal_size_max 0.35
_exptl_crystal_size_mid 0.30
_exptl_crystal_size_min 0.14
_refine_diff_density_max 0.556
_refine_diff_density_min -1.436
_refine_diff_density_rms 0.074
_refine_ls_extinction_method none
_refine_ls_goodness_of_fit_ref 1.027
_refine_ls_hydrogen_treatment constr
_refine_ls_matrix_type full
_refine_ls_number_parameters 700
_refine_ls_number_reflns 10978
_refine_ls_number_restraints 2
_refine_ls_restrained_S_all 1.028
_refine_ls_R_factor_all 0.0804
_refine_ls_R_factor_gt 0.0549
_refine_ls_shift/su_max 0.001
_refine_ls_shift/su_mean 0.000
_refine_ls_structure_factor_coef Fsqd
_refine_ls_weighting_details 'calc w=1/[\s^2^(Fo^2^)+(0.1125P)^2^+17.8618P] where P=(Fo^2^+2Fc^2^)/3'
_refine_ls_weighting_scheme calc
_refine_ls_wR_factor_gt 0.1643
_refine_ls_wR_factor_ref 0.1872
_reflns_number_gt 7862
_reflns_number_total 10978
_reflns_threshold_expression >2sigma(I)
_cod_data_source_file ja400219d_si_002.cif
_cod_data_source_block j1
_cod_original_cell_volume 12467(7)
_cod_original_formula_sum 'C112 H152 As4 Cl8 Ga2 N8 O1'
_cod_database_code 4119376

loop_
_symmetry_equiv_pos_as_xyz
'x, y, z'
'-x, y, -z+1/2'
'x+1/2, y+1/2, z'
'-x+1/2, y+1/2, -z+1/2'
'-x, -y, -z'
'x, -y, z-1/2'
'-x+1/2, -y+1/2, -z'
'x+1/2, -y+1/2, z-1/2'

loop_
_atom_site_label
_atom_site_type_symbol
_atom_site_fract_x
_atom_site_fract_y
_atom_site_fract_z
_atom_site_U_iso_or_equiv
_atom_site_adp_type
_atom_site_occupancy
_atom_site_symmetry_multiplicity
_atom_site_calc_flag
_atom_site_refinement_flags
_atom_site_disorder_assembly
_atom_site_disorder_group
As1 As 0.78905(9) 0.12566(7) 0.84408(7) 0.0501(4) Uani 0.80 1 d P . .
As1A As 0.7728(4) 0.1347(3) 0.8278(4) 0.085(3) Uani 0.20 1 d PD . .
As2 As 0.73672(12) 0.08992(8) 0.73309(12) 0.0651(5) Uani 0.80 1 d P . .
As2A As 0.7510(5) 0.0748(3) 0.7457(5) 0.078(3) Uani 0.20 1 d PD . .
N1 N 0.83585(16) 0.22009(11) 0.82218(18) 0.0481(8) Uani 1 1 d . . .
N2 N 0.88935(16) 0.15986(12) 0.81228(18) 0.0498(8) Uani 1 1 d . . .
N3 N 0.65951(15) 0.03692(12) 0.78716(16) 0.0456(7) Uani 1 1 d . . .
N4 N 0.63111(14) 0.02166(11) 0.67999(16) 0.0438(7) Uani 1 1 d . . .
C1 C 0.83907(19) 0.17022(14) 0.8207(2) 0.0443(9) Uani 1 1 d . . .
C2 C 0.8845(2) 0.24036(16) 0.8144(3) 0.0644(12) Uani 1 1 d . . .
H2 H 0.8927 0.2738 0.8138 0.077 Uiso 1 1 calc R . .
C3 C 0.9175(2) 0.20324(17) 0.8080(3) 0.0661(12) Uani 1 1 d . . .
H3 H 0.9527 0.2060 0.8018 0.079 Uiso 1 1 calc R . .
C4 C 0.9163(2) 0.11123(16) 0.8166(3) 0.0594(11) Uani 1 1 d . . .
C5 C 0.9025(2) 0.08769(18) 0.7554(3) 0.0678(13) Uani 1 1 d . . .
C6 C 0.9299(3) 0.0401(2) 0.7641(4) 0.0935(19) Uani 1 1 d . . .
H6 H 0.9211 0.0223 0.7247 0.112 Uiso 1 1 calc R . .
C7 C 0.9676(4) 0.0202(2) 0.8268(5) 0.108(2) Uani 1 1 d . . .
H7 H 0.9847 -0.0111 0.8302 0.130 Uiso 1 1 calc R . .
C8 C 0.9818(3) 0.0443(2) 0.8860(4) 0.102(2) Uani 1 1 d . . .
H8 H 1.0087 0.0292 0.9290 0.122 Uiso 1 1 calc R . .
C9 C 0.9570(3) 0.0918(2) 0.8841(3) 0.0742(14) Uani 1 1 d . . .
C10 C 0.9754(3) 0.1194(2) 0.9501(3) 0.0883(17) Uani 1 1 d . . .
H10 H 0.9439 0.1462 0.9373 0.106 Uiso 1 1 calc R . .
C11 C 1.0418(4) 0.1425(3) 0.9817(4) 0.125(3) Uani 1 1 d . . .
H11A H 1.0522 0.1598 1.0236 0.188 Uiso 1 1 calc R . .
H11B H 1.0420 0.1651 0.9489 0.188 Uiso 1 1 calc R . .
H11C H 1.0738 0.1172 0.9928 0.188 Uiso 1 1 calc R . .
C12 C 0.9724(4) 0.0882(3) 1.0045(4) 0.134(3) Uani 1 1 d . . .
H12A H 0.9840 0.1079 1.0449 0.201 Uiso 1 1 calc R . .
H12B H 1.0024 0.0612 1.0178 0.201 Uiso 1 1 calc R . .
H12C H 0.9290 0.0757 0.9853 0.201 Uiso 1 1 calc R . .
C13 C 0.8623(3) 0.1104(2) 0.6839(3) 0.0805(15) Uani 1 1 d . . .
H13 H 0.8356 0.1362 0.6873 0.097 Uiso 1 1 calc R . .
C14 C 0.8158(4) 0.0749(3) 0.6270(4) 0.124(3) Uani 1 1 d . . .
H14A H 0.7918 0.0922 0.5833 0.186 Uiso 1 1 calc R . .
H14B H 0.7861 0.0614 0.6392 0.186 Uiso 1 1 calc R . .
H14C H 0.8403 0.0487 0.6226 0.186 Uiso 1 1 calc R . .
C15 C 0.9062(4) 0.1355(3) 0.6624(4) 0.107(2) Uani 1 1 d . . .
H15A H 0.8798 0.1501 0.6169 0.161 Uiso 1 1 calc R . .
H15B H 0.9349 0.1116 0.6609 0.161 Uiso 1 1 calc R . .
H15C H 0.9316 0.1607 0.6958 0.161 Uiso 1 1 calc R . .
C16 C 0.7923(2) 0.24741(14) 0.8365(2) 0.0525(10) Uani 1 1 d . . .
C17 C 0.7342(2) 0.26597(16) 0.7805(3) 0.0621(11) Uani 1 1 d . . .
C18 C 0.6949(3) 0.29229(18) 0.7982(3) 0.0799(16) Uani 1 1 d . . .
H18 H 0.6561 0.3059 0.7627 0.096 Uiso 1 1 calc R . .
C19 C 0.7122(3) 0.2987(2) 0.8674(4) 0.0828(16) Uani 1 1 d . . .
H19 H 0.6848 0.3161 0.8775 0.099 Uiso 1 1 calc R . .
C20 C 0.7681(3) 0.27995(18) 0.9194(3) 0.0747(14) Uani 1 1 d . . .
H20 H 0.7789 0.2844 0.9654 0.090 Uiso 1 1 calc R . .
C21 C 0.8112(2) 0.25366(15) 0.9065(2) 0.0601(11) Uani 1 1 d . . .
C22 C 0.8752(3) 0.23412(18) 0.9669(3) 0.0686(12) Uani 1 1 d . . .
H22 H 0.8919 0.2101 0.9474 0.082 Uiso 1 1 calc R . .
C23 C 0.9258(3) 0.2750(3) 1.0003(4) 0.121(3) Uani 1 1 d . . .
H23A H 0.9656 0.2617 1.0385 0.181 Uiso 1 1 calc R . .
H23B H 0.9098 0.3002 1.0175 0.181 Uiso 1 1 calc R . .
H23C H 0.9339 0.2887 0.9661 0.181 Uiso 1 1 calc R . .
C24 C 0.8676(4) 0.2074(3) 1.0217(4) 0.113(2) Uani 1 1 d . . .
H24A H 0.9094 0.1959 1.0584 0.170 Uiso 1 1 calc R . .
H24B H 0.8387 0.1799 1.0005 0.170 Uiso 1 1 calc R . .
H24C H 0.8498 0.2296 1.0409 0.170 Uiso 1 1 calc R . .
C25 C 0.7138(3) 0.2588(2) 0.7061(3) 0.0856(16) Uani 1 1 d . . .
H25 H 0.7420 0.2335 0.7044 0.103 Uiso 1 1 calc R . .
C26 C 0.7216(5) 0.3059(3) 0.6735(4) 0.153(4) Uani 1 1 d . . .
H26A H 0.7087 0.2996 0.6257 0.229 Uiso 1 1 calc R . .
H26B H 0.7664 0.3162 0.6993 0.229 Uiso 1 1 calc R . .
H26C H 0.6947 0.3314 0.6749 0.229 Uiso 1 1 calc R . .
C27 C 0.6433(4) 0.2413(3) 0.6608(4) 0.143(3) Uani 1 1 d . . .
H27A H 0.6326 0.2372 0.6134 0.214 Uiso 1 1 calc R . .
H27B H 0.6146 0.2652 0.6622 0.214 Uiso 1 1 calc R . .
H27C H 0.6382 0.2104 0.6783 0.214 Uiso 1 1 calc R . .
C28 C 0.67464(17) 0.04723(13) 0.73801(19) 0.0424(8) Uani 1 1 d D . .
C29 C 0.6067(2) 0.00497(16) 0.7592(2) 0.0594(11) Uani 1 1 d . . .
H29 H 0.5870 -0.0076 0.7823 0.071 Uiso 1 1 calc R . .
C30 C 0.5895(2) -0.00436(15) 0.6933(2) 0.0568(11) Uani 1 1 d . . .
H30 H 0.5555 -0.0247 0.6620 0.068 Uiso 1 1 calc R . .
C31 C 0.63521(19) 0.01653(15) 0.6185(2) 0.0489(9) Uani 1 1 d . . .
C32 C 0.6015(2) 0.05036(16) 0.5638(2) 0.0630(12) Uani 1 1 d . . .
C33 C 0.6096(3) 0.0442(2) 0.5060(3) 0.0878(17) Uani 1 1 d . . .
H33 H 0.5893 0.0660 0.4685 0.105 Uiso 1 1 calc R . .
C34 C 0.6471(3) 0.0067(3) 0.5045(3) 0.099(2) Uani 1 1 d . . .
H34 H 0.6510 0.0031 0.4656 0.119 Uiso 1 1 calc R . .
C35 C 0.6782(3) -0.0247(3) 0.5580(3) 0.0878(18) Uani 1 1 d . . .
H35 H 0.7036 -0.0495 0.5555 0.105 Uiso 1 1 calc R . .
C36 C 0.6736(2) -0.02155(18) 0.6176(2) 0.0628(12) Uani 1 1 d . . .
C37 C 0.7075(3) -0.0584(2) 0.6757(3) 0.0796(15) Uani 1 1 d . . .
H37 H 0.7022 -0.0475 0.7142 0.096 Uiso 1 1 calc R . .
C38 C 0.6752(4) -0.1089(3) 0.6520(5) 0.126(3) Uani 1 1 d . . .
H38A H 0.6966 -0.1318 0.6901 0.190 Uiso 1 1 calc R . .
H38B H 0.6785 -0.1202 0.6134 0.190 Uiso 1 1 calc R . .
H38C H 0.6300 -0.1063 0.6376 0.190 Uiso 1 1 calc R . .
C39 C 0.7797(3) -0.0624(3) 0.7041(5) 0.137(3) Uani 1 1 d . . .
H39A H 0.7987 -0.0861 0.7413 0.206 Uiso 1 1 calc R . .
H39B H 0.7999 -0.0309 0.7216 0.206 Uiso 1 1 calc R . .
H39C H 0.7865 -0.0727 0.6673 0.206 Uiso 1 1 calc R . .
C40 C 0.5591(3) 0.0900(2) 0.5645(3) 0.0893(19) Uani 1 1 d . . .
H40 H 0.5684 0.0937 0.6124 0.107 Uiso 1 1 calc R . .
C41 C 0.4897(4) 0.0783(3) 0.5184(5) 0.132(3) Uani 1 1 d . . .
H41A H 0.4638 0.1042 0.5211 0.198 Uiso 1 1 calc R . .
H41B H 0.4801 0.0478 0.5328 0.198 Uiso 1 1 calc R . .
H41C H 0.4796 0.0754 0.4710 0.198 Uiso 1 1 calc R . .
C42 C 0.5736(5) 0.1397(3) 0.5408(7) 0.192(5) Uani 1 1 d . . .
H42A H 0.6186 0.1482 0.5716 0.288 Uiso 1 1 calc R . .
H42B H 0.5465 0.1650 0.5423 0.288 Uiso 1 1 calc R . .
H42C H 0.5646 0.1366 0.4939 0.288 Uiso 1 1 calc R . .
C43 C 0.6966(2) 0.05232(15) 0.8594(2) 0.0497(9) Uani 1 1 d . . .
C44 C 0.6756(2) 0.09352(16) 0.8798(2) 0.0556(11) Uani 1 1 d . . .
C45 C 0.7150(3) 0.1076(2) 0.9497(3) 0.0727(14) Uani 1 1 d . . .
H45 H 0.7029 0.1349 0.9656 0.087 Uiso 1 1 calc R . .
C46 C 0.7703(3) 0.0828(2) 0.9952(3) 0.0802(16) Uani 1 1 d . . .
H46 H 0.7962 0.0940 1.0411 0.096 Uiso 1 1 calc R . .
C47 C 0.7883(3) 0.0418(2) 0.9743(3) 0.0767(15) Uani 1 1 d . . .
H47 H 0.8257 0.0248 1.0067 0.092 Uiso 1 1 calc R . .
C48 C 0.7519(2) 0.02448(18) 0.9051(2) 0.0611(11) Uani 1 1 d . . .
C49 C 0.7704(3) -0.0222(2) 0.8835(3) 0.0798(15) Uani 1 1 d . . .
H49 H 0.7415 -0.0249 0.8326 0.096 Uiso 1 1 calc R . .
C50 C 0.8405(3) -0.0210(3) 0.8987(5) 0.133(3) Uani 1 1 d . . .
H50A H 0.8462 0.0076 0.8771 0.200 Uiso 1 1 calc R . .
H50B H 0.8486 -0.0501 0.8800 0.200 Uiso 1 1 calc R . .
H50C H 0.8706 -0.0197 0.9483 0.200 Uiso 1 1 calc R . .
C51 C 0.7582(6) -0.0662(3) 0.9140(5) 0.157(4) Uani 1 1 d . . .
H51A H 0.7697 -0.0953 0.8986 0.235 Uiso 1 1 calc R . .
H51B H 0.7128 -0.0675 0.8991 0.235 Uiso 1 1 calc R . .
H51C H 0.7840 -0.0642 0.9641 0.235 Uiso 1 1 calc R . .
C52 C 0.6137(3) 0.12071(18) 0.8302(3) 0.0701(13) Uani 1 1 d . . .
H52 H 0.5979 0.1085 0.7828 0.084 Uiso 1 1 calc R . .
C53 C 0.6253(3) 0.1760(2) 0.8309(4) 0.113(2) Uani 1 1 d . . .
H53A H 0.5851 0.1921 0.7986 0.169 Uiso 1 1 calc R . .
H53B H 0.6566 0.1819 0.8174 0.169 Uiso 1 1 calc R . .
H53C H 0.6417 0.1887 0.8771 0.169 Uiso 1 1 calc R . .
C54 C 0.5618(3) 0.1096(3) 0.8477(4) 0.126(3) Uani 1 1 d . . .
H54A H 0.5226 0.1272 0.8162 0.188 Uiso 1 1 calc R . .
H54B H 0.5771 0.1197 0.8949 0.188 Uiso 1 1 calc R . .
H54C H 0.5530 0.0749 0.8432 0.188 Uiso 1 1 calc R . .
Ga1 Ga 1.0000 0.1337(4) 1.2500 0.111(7) Uani 0.40 2 d SP . .
Ga1A Ga 0.9902(4) 0.1310(2) 1.2593(5) 0.0603(13) Uani 0.30 1 d P . .
Cl1A Cl 1.0791(7) 0.0888(5) 1.3356(7) 0.104(3) Uani 0.50 1 d P . .
Cl1B Cl 1.0815(8) 0.0923(7) 1.3093(14) 0.087(5) Uani 0.25 1 d P . .
Cl1C Cl 1.0740(17) 0.0997(14) 1.322(3) 0.193(15) Uani 0.25 1 d P . .
Cl2A Cl 1.0000 0.2072(5) 1.2500 0.169(12) Uani 0.50 2 d SP . .
Cl2B Cl 0.9893(12) 0.2003(6) 1.2797(14) 0.162(10) Uani 0.25 1 d P . .
Cl3A Cl 0.9463(3) 0.1302(3) 1.3215(3) 0.117(2) Uani 0.40 1 d P . .
Cl3B Cl 0.9680(13) 0.1679(18) 1.3197(12) 0.156(16) Uani 0.10 1 d P . .
Ga2 Ga 0.5000 0.1493(3) 0.2500 0.0652(14) Uani 0.30 2 d SP . .
Ga2A Ga 0.4891(7) 0.13964(19) 0.2372(10) 0.148(3) Uani 0.35 1 d P . .
Cl4A Cl 0.4581(4) 0.0880(2) 0.1697(3) 0.1391(18) Uani 0.50 1 d P . .
Cl4B Cl 0.4032(11) 0.1093(7) 0.1515(8) 0.213(7) Uani 0.25 1 d P . .
Cl4C Cl 0.5128(9) 0.1297(6) 0.1698(6) 0.163(7) Uani 0.25 1 d P . .
Cl5 Cl 0.4730(3) 0.21855(17) 0.2187(5) 0.198(4) Uani 0.50 1 d P . .
Cl6A Cl 0.5632(16) 0.1356(4) 0.2023(17) 0.233(14) Uani 0.25 1 d P . .
Cl6B Cl 0.6030(7) 0.1412(6) 0.2732(11) 0.189(7) Uani 0.25 1 d P . .
O1 O 0.7844 0.2611 0.5265 0.159 Uiso 0.50 1 d P A -1
C55 C 0.7202 0.2633 0.4471 0.138 Uiso 0.50 1 d P A -1
H55A H 0.7043 0.2969 0.4406 0.165 Uiso 0.50 1 calc PR A -1
H55B H 0.7365 0.2591 0.4159 0.165 Uiso 0.50 1 calc PR A -1
C56 C 0.7293 0.2230 0.5273 0.141 Uiso 0.50 1 d P A -1
H56A H 0.7499 0.2032 0.5696 0.169 Uiso 0.50 1 calc PR A -1
H56B H 0.6944 0.2419 0.5259 0.169 Uiso 0.50 1 calc PR A -1
C57 C 0.7010 0.1885 0.4601 0.132 Uiso 0.50 1 d P A -1
H57A H 0.7333 0.1776 0.4494 0.159 Uiso 0.50 1 calc PR A -1
H57B H 0.6749 0.1612 0.4599 0.159 Uiso 0.50 1 calc PR A -1
C58 C 0.6623 0.2320 0.4188 0.130 Uiso 0.50 1 d P A -1
H58A H 0.6408 0.2271 0.3686 0.156 Uiso 0.50 1 calc PR A -1
H58B H 0.6313 0.2432 0.4313 0.156 Uiso 0.50 1 calc PR A -1

loop_
_atom_site_aniso_label
_atom_site_aniso_U_11
_atom_site_aniso_U_22
_atom_site_aniso_U_33
_atom_site_aniso_U_23
_atom_site_aniso_U_13
_atom_site_aniso_U_12
As1 0.0609(6) 0.0510(9) 0.0475(4) -0.0113(4) 0.0345(4) -0.0214(5)
As1A 0.114(6) 0.042(3) 0.166(7) -0.029(4) 0.120(6) -0.023(3)
As2 0.0705(9) 0.0843(11) 0.0469(5) -0.0164(6) 0.0351(5) -0.0381(7)
As2A 0.082(5) 0.106(6) 0.084(5) -0.051(4) 0.069(4) -0.052(4)
N1 0.0558(19) 0.0398(17) 0.058(2) -0.0031(14) 0.0364(17) -0.0068(14)
N2 0.0559(19) 0.0450(18) 0.062(2) -0.0003(15) 0.0402(17) -0.0056(15)
N3 0.0471(18) 0.0482(18) 0.0460(18) -0.0064(14) 0.0274(15) -0.0102(14)
N4 0.0423(16) 0.0439(17) 0.0456(18) -0.0119(14) 0.0233(15) -0.0072(13)
C1 0.051(2) 0.044(2) 0.045(2) -0.0050(16) 0.0295(18) -0.0077(16)
C2 0.082(3) 0.043(2) 0.089(3) -0.001(2) 0.059(3) -0.013(2)
C3 0.069(3) 0.062(3) 0.089(3) 0.000(2) 0.057(3) -0.012(2)
C4 0.062(3) 0.052(2) 0.085(3) 0.004(2) 0.054(3) 0.001(2)
C5 0.070(3) 0.065(3) 0.098(4) -0.018(3) 0.064(3) -0.009(2)
C6 0.107(5) 0.074(4) 0.142(6) -0.021(4) 0.094(5) -0.004(3)
C7 0.133(6) 0.062(4) 0.172(8) 0.005(5) 0.109(6) 0.020(4)
C8 0.104(5) 0.078(4) 0.145(6) 0.037(4) 0.080(5) 0.035(3)
C9 0.068(3) 0.073(3) 0.097(4) 0.018(3) 0.054(3) 0.012(2)
C10 0.086(4) 0.104(4) 0.072(4) 0.019(3) 0.039(3) 0.031(3)
C11 0.101(5) 0.142(7) 0.117(6) -0.017(5) 0.045(5) -0.014(5)
C12 0.144(7) 0.169(8) 0.110(6) 0.041(5) 0.080(6) 0.017(6)
C13 0.082(4) 0.099(4) 0.086(4) -0.021(3) 0.061(3) -0.007(3)
C14 0.134(6) 0.158(7) 0.095(5) -0.052(5) 0.070(5) -0.039(5)
C15 0.117(5) 0.124(6) 0.116(5) 0.006(4) 0.086(5) -0.006(4)
C16 0.062(3) 0.038(2) 0.067(3) -0.0084(18) 0.041(2) -0.0070(18)
C17 0.069(3) 0.044(2) 0.071(3) -0.006(2) 0.035(3) -0.003(2)
C18 0.068(3) 0.054(3) 0.111(5) 0.008(3) 0.043(3) 0.007(2)
C19 0.099(4) 0.062(3) 0.118(5) -0.012(3) 0.077(4) 0.004(3)
C20 0.102(4) 0.058(3) 0.089(4) -0.013(3) 0.067(4) -0.002(3)
C21 0.077(3) 0.042(2) 0.071(3) -0.012(2) 0.045(3) -0.015(2)
C22 0.083(3) 0.061(3) 0.062(3) -0.015(2) 0.038(3) -0.007(2)
C23 0.096(5) 0.125(6) 0.111(5) -0.015(4) 0.033(4) -0.036(4)
C24 0.142(6) 0.107(5) 0.087(4) 0.014(4) 0.056(4) -0.014(5)
C25 0.096(4) 0.068(3) 0.074(4) 0.002(3) 0.031(3) 0.019(3)
C26 0.224(10) 0.131(7) 0.087(5) 0.009(5) 0.070(6) -0.051(7)
C27 0.126(6) 0.139(7) 0.110(6) -0.029(5) 0.024(5) -0.035(5)
C28 0.044(2) 0.041(2) 0.044(2) -0.0049(16) 0.0239(17) -0.0015(16)
C29 0.058(3) 0.061(3) 0.067(3) -0.012(2) 0.038(2) -0.022(2)
C30 0.047(2) 0.054(2) 0.065(3) -0.019(2) 0.027(2) -0.0173(19)
C31 0.049(2) 0.051(2) 0.045(2) -0.0159(18) 0.0232(18) -0.0104(18)
C32 0.075(3) 0.055(3) 0.044(2) -0.015(2) 0.020(2) -0.007(2)
C33 0.118(5) 0.087(4) 0.054(3) -0.009(3) 0.042(3) -0.020(4)
C34 0.111(5) 0.131(6) 0.078(4) -0.035(4) 0.066(4) -0.024(4)
C35 0.083(4) 0.112(5) 0.084(4) -0.033(4) 0.055(3) 0.000(3)
C36 0.057(3) 0.066(3) 0.067(3) -0.019(2) 0.032(2) 0.004(2)
C37 0.072(3) 0.075(3) 0.080(3) -0.010(3) 0.031(3) 0.023(3)
C38 0.106(5) 0.080(4) 0.149(7) 0.008(4) 0.035(5) 0.025(4)
C39 0.076(4) 0.124(6) 0.160(7) -0.006(5) 0.025(5) 0.022(4)
C40 0.107(4) 0.070(3) 0.053(3) -0.010(2) 0.015(3) 0.026(3)
C41 0.096(5) 0.111(6) 0.180(8) -0.042(5) 0.067(5) 0.002(4)
C42 0.154(8) 0.071(5) 0.274(13) -0.012(7) 0.058(9) 0.012(5)
C43 0.054(2) 0.058(2) 0.043(2) -0.0043(18) 0.0290(19) -0.0139(19)
C44 0.067(3) 0.059(3) 0.054(2) -0.011(2) 0.042(2) -0.021(2)
C45 0.096(4) 0.078(3) 0.065(3) -0.022(3) 0.057(3) -0.032(3)
C46 0.089(4) 0.109(5) 0.045(3) -0.014(3) 0.037(3) -0.039(3)
C47 0.070(3) 0.106(4) 0.048(3) 0.010(3) 0.026(2) -0.017(3)
C48 0.057(3) 0.077(3) 0.050(3) 0.006(2) 0.028(2) -0.012(2)
C49 0.075(3) 0.088(4) 0.066(3) 0.013(3) 0.030(3) 0.016(3)
C50 0.094(5) 0.129(6) 0.177(8) 0.021(6) 0.071(5) 0.035(5)
C51 0.249(12) 0.075(5) 0.199(10) -0.009(5) 0.153(9) -0.024(6)
C52 0.078(3) 0.070(3) 0.079(3) -0.018(3) 0.053(3) -0.005(2)
C53 0.109(5) 0.071(4) 0.167(7) 0.002(4) 0.079(5) 0.011(3)
C54 0.078(4) 0.185(8) 0.129(6) -0.006(6) 0.064(4) -0.018(5)
Ga1 0.080(8) 0.118(7) 0.094(9) 0.000 0.018(5) 0.000
Ga1A 0.042(2) 0.056(2) 0.064(3) 0.0029(12) 0.0149(19) 0.0075(10)
Cl1A 0.065(4) 0.117(5) 0.085(4) 0.030(4) 0.008(4) 0.013(3)
Cl1B 0.041(5) 0.083(7) 0.113(12) -0.009(7) 0.023(7) 0.020(4)
Cl1C 0.128(13) 0.15(2) 0.14(2) 0.038(14) -0.047(11) 0.021(10)
Cl2A 0.161(10) 0.068(4) 0.29(3) 0.000 0.123(14) 0.000
Cl2B 0.119(13) 0.130(12) 0.181(19) -0.046(12) 0.040(14) 0.024(11)
Cl3A 0.106(4) 0.156(5) 0.089(3) 0.019(4) 0.052(3) 0.043(4)
Cl3B 0.082(17) 0.27(4) 0.071(13) -0.04(2) 0.008(11) 0.09(2)
Ga2 0.072(3) 0.043(2) 0.082(5) 0.000 0.041(3) 0.000
Ga2A 0.196(7) 0.097(3) 0.150(9) -0.044(4) 0.090(7) -0.065(5)
Cl4A 0.181(5) 0.138(4) 0.124(4) -0.016(3) 0.098(4) 0.000(4)
Cl4B 0.28(2) 0.185(14) 0.158(11) -0.001(10) 0.101(13) -0.090(13)
Cl4C 0.228(15) 0.184(14) 0.091(6) -0.003(6) 0.093(8) 0.075(11)
Cl5 0.227(9) 0.095(3) 0.347(15) -0.018(4) 0.202(9) -0.004(3)
Cl6A 0.43(4) 0.056(5) 0.44(4) 0.020(11) 0.38(3) 0.005(11)
Cl6B 0.134(9) 0.161(12) 0.285(19) 0.032(12) 0.119(12) 0.025(7)

loop_
_atom_type_symbol
_atom_type_description
_atom_type_scat_dispersion_real
_atom_type_scat_dispersion_imag
_atom_type_scat_source
C C 0.0033 0.0016 'International Tables Vol C Tables 4.2.6.8 and 6.1.1.4'
H H 0.0000 0.0000 'International Tables Vol C Tables 4.2.6.8 and 6.1.1.4'
N N 0.0061 0.0033 'International Tables Vol C Tables 4.2.6.8 and 6.1.1.4'
Cl Cl 0.1484 0.1585 'International Tables Vol C Tables 4.2.6.8 and 6.1.1.4'
Ga Ga 0.2307 1.6083 'International Tables Vol C Tables 4.2.6.8 and 6.1.1.4'
As As 0.0499 2.0058 'International Tables Vol C Tables 4.2.6.8 and 6.1.1.4'
O O 0.0106 0.0060 'International Tables Vol C Tables 4.2.6.8 and 6.1.1.4'

loop_
_geom_angle_atom_site_label_1
_geom_angle_atom_site_label_2
_geom_angle_atom_site_label_3
_geom_angle
_geom_angle_site_symmetry_1
_geom_angle_site_symmetry_3
As1A As1 C1 80.8(15) . .
As1A As1 As2A 78.9(14) . .
C1 As1 As2A 96.1(3) . .
As1A As1 As2 66.4(14) . .
C1 As1 As2 92.10(14) . .
As2A As1 As2 12.7(2) . .
As1 As1A As2 102.9(15) . .
As1 As1A C1 86.1(15) . .
As2 As1A C1 97.1(4) . .
As1 As1A As2A 90.2(14) . .
As2 As1A As2A 12.9(3) . .
C1 As1A As2A 98.1(5) . .
As2A As2 As1A 95.7(14) . .
As2A As2 C28 78.7(13) . .
As1A As2 C28 101.8(3) . .
As2A As2 As1 85.1(14) . .
As1A As2 As1 10.7(2) . .
C28 As2 As1 101.02(16) . .
As2 As2A C28 86.0(13) . .
As2 As2A As1A 71.4(14) . .
C28 As2A As1A 99.0(5) . .
As2 As2A As1 82.3(14) . .
C28 As2A As1 101.6(4) . .
As1A As2A As1 10.9(2) . .
C1 N1 C2 109.3(3) . .
C1 N1 C16 125.0(3) . .
C2 N1 C16 125.4(3) . .
C1 N2 C3 109.8(3) . .
C1 N2 C4 125.7(3) . .
C3 N2 C4 124.1(3) . .
C28 N3 C29 109.4(3) . .
C28 N3 C43 125.4(3) . .
C29 N3 C43 124.8(3) . .
C28 N4 C30 109.8(3) . .
C28 N4 C31 124.2(3) . .
C30 N4 C31 125.3(3) . .
N1 C1 N2 106.2(3) . .
N1 C1 As1 123.9(3) . .
N2 C1 As1 129.0(3) . .
N1 C1 As1A 115.7(4) . .
N2 C1 As1A 138.0(4) . .
As1 C1 As1A 13.1(3) . .
C3 C2 N1 107.6(4) . .
C2 C3 N2 107.2(4) . .
C5 C4 C9 124.3(5) . .
C5 C4 N2 119.1(4) . .
C9 C4 N2 116.6(4) . .
C4 C5 C6 115.5(6) . .
C4 C5 C13 123.6(4) . .
C6 C5 C13 120.9(5) . .
C7 C6 C5 121.9(6) . .
C6 C7 C8 121.6(6) . .
C7 C8 C9 121.8(7) . .
C4 C9 C8 114.8(6) . .
C4 C9 C10 123.7(5) . .
C8 C9 C10 121.5(6) . .
C9 C10 C12 113.5(6) . .
C9 C10 C11 111.5(5) . .
C12 C10 C11 109.8(6) . .
C5 C13 C15 110.6(5) . .
C5 C13 C14 114.6(6) . .
C15 C13 C14 110.1(5) . .
C21 C16 C17 123.4(4) . .
C21 C16 N1 117.5(4) . .
C17 C16 N1 119.0(4) . .
C16 C17 C18 115.9(5) . .
C16 C17 C25 123.4(4) . .
C18 C17 C25 120.7(5) . .
C19 C18 C17 121.9(5) . .
C18 C19 C20 120.1(5) . .
C19 C20 C21 121.9(5) . .
C16 C21 C20 116.7(5) . .
C16 C21 C22 122.8(4) . .
C20 C21 C22 120.4(5) . .
C21 C22 C24 113.2(5) . .
C21 C22 C23 111.2(5) . .
C24 C22 C23 110.7(5) . .
C17 C25 C26 112.1(5) . .
C17 C25 C27 112.8(6) . .
C26 C25 C27 108.2(6) . .
N3 C28 N4 105.8(3) . .
N3 C28 As2 135.3(3) . .
N4 C28 As2 118.9(3) . .
N3 C28 As2A 131.4(4) . .
N4 C28 As2A 120.8(4) . .
As2 C28 As2A 15.4(3) . .
C30 C29 N3 107.5(4) . .
C29 C30 N4 107.5(4) . .
C36 C31 C32 124.0(4) . .
C36 C31 N4 117.6(4) . .
C32 C31 N4 118.4(4) . .
C31 C32 C33 115.3(5) . .
C31 C32 C40 123.5(4) . .
C33 C32 C40 121.1(5) . .
C32 C33 C34 121.0(6) . .
C35 C34 C33 121.2(5) . .
C34 C35 C36 122.1(5) . .
C35 C36 C31 116.3(5) . .
C35 C36 C37 120.6(5) . .
C31 C36 C37 123.1(4) . .
C36 C37 C38 110.4(5) . .
C36 C37 C39 113.4(6) . .
C38 C37 C39 110.3(5) . .
C41 C40 C32 111.8(5) . .
C41 C40 C42 108.8(6) . .
C32 C40 C42 110.4(7) . .
C48 C43 C44 124.0(4) . .
C48 C43 N3 117.2(4) . .
C44 C43 N3 118.7(4) . .
C43 C44 C45 115.9(5) . .
C43 C44 C52 122.5(4) . .
C45 C44 C52 121.5(4) . .
C46 C45 C44 122.1(5) . .
C45 C46 C47 120.5(5) . .
C46 C47 C48 121.7(5) . .
C43 C48 C47 115.6(5) . .
C43 C48 C49 123.1(4) . .
C47 C48 C49 121.2(5) . .
C51 C49 C48 111.6(5) . .
C51 C49 C50 112.1(6) . .
C48 C49 C50 112.6(5) . .
C44 C52 C53 111.6(5) . .
C44 C52 C54 110.0(5) . .
C53 C52 C54 111.4(5) . .
Ga1A Ga1 Cl2A 101(2) 2_757 .
Ga1A Ga1 Cl2B 124(3) 2_757 .
Cl2A Ga1 Cl2B 24.7(8) . .
Ga1A Ga1 Cl2B 77(2) 2_757 2_757
Cl2A Ga1 Cl2B 24.7(8) . 2_757
Cl2B Ga1 Cl2B 49.4(16) . 2_757
Ga1A Ga1 Cl1B 101(2) 2_757 2_757
Cl2A Ga1 Cl1B 123.5(6) . 2_757
Cl2B Ga1 Cl1B 118.2(10) . 2_757
Cl2B Ga1 Cl1B 122.1(9) 2_757 2_757
Ga1A Ga1 Cl1B 66.7(19) 2_757 .
Cl2A Ga1 Cl1B 123.5(6) . .
Cl2B Ga1 Cl1B 122.1(9) . .
Cl2B Ga1 Cl1B 118.2(10) 2_757 .
Cl1B Ga1 Cl1B 113.0(12) 2_757 .
Ga1A Ga1 Cl1C 90(3) 2_757 2_757
Cl2A Ga1 Cl1C 119.0(13) . 2_757
Cl2B Ga1 Cl1C 119.9(15) . 2_757
Cl2B Ga1 Cl1C 112.4(17) 2_757 2_757
Cl1B Ga1 Cl1C 13(3) 2_757 2_757
Cl1B Ga1 Cl1C 116.1(13) . 2_757
Ga1A Ga1 Cl1C 79(3) 2_757 .
Cl2A Ga1 Cl1C 119.0(13) . .
Cl2B Ga1 Cl1C 112.4(17) . .
Cl2B Ga1 Cl1C 119.9(15) 2_757 .
Cl1B Ga1 Cl1C 116.1(13) 2_757 .
Cl1B Ga1 Cl1C 13(3) . .
Cl1C Ga1 Cl1C 122(3) 2_757 .
Ga1A Ga1 Cl1A 85.4(17) 2_757 2_757
Cl2A Ga1 Cl1A 123.2(5) . 2_757
Cl2B Ga1 Cl1A 125.7(8) . 2_757
Cl2B Ga1 Cl1A 114.3(9) 2_757 2_757
Cl1B Ga1 Cl1A 16.1(6) 2_757 2_757
Cl1B Ga1 Cl1A 110.9(7) . 2_757
Cl1C Ga1 Cl1A 6.1(17) 2_757 2_757
Cl1C Ga1 Cl1A 117.7(12) . 2_757
Ga1A Ga1 Cl1A 82.8(19) 2_757 .
Cl2A Ga1 Cl1A 123.2(5) . .
Cl2B Ga1 Cl1A 114.3(9) . .
Cl2B Ga1 Cl1A 125.7(8) 2_757 .
Cl1B Ga1 Cl1A 110.9(7) 2_757 .
Cl1B Ga1 Cl1A 16.1(6) . .
Cl1C Ga1 Cl1A 117.7(12) 2_757 .
Cl1C Ga1 Cl1A 6.1(18) . .
Cl1A Ga1 Cl1A 113.6(9) 2_757 .
Ga1A Ga1 Cl3B 162(3) 2_757 .
Cl2A Ga1 Cl3B 65.8(15) . .
Cl2B Ga1 Cl3B 41.2(15) . .
Cl2B Ga1 Cl3B 90.5(18) 2_757 .
Cl1B Ga1 Cl3B 96.9(13) 2_757 .
Cl1B Ga1 Cl3B 109.4(10) . .
Cl1C Ga1 Cl3B 106(2) 2_757 .
Cl1C Ga1 Cl3B 97(2) . .
Cl1A Ga1 Cl3B 111.8(10) 2_757 .
Cl1A Ga1 Cl3B 94.4(9) . .
Ga1A Ga1 Cl3B 37(3) 2_757 2_757
Cl2A Ga1 Cl3B 65.8(15) . 2_757
Cl2B Ga1 Cl3B 90.5(18) . 2_757
Cl2B Ga1 Cl3B 41.2(15) 2_757 2_757
Cl1B Ga1 Cl3B 109.4(10) 2_757 2_757
Cl1B Ga1 Cl3B 96.9(13) . 2_757
Cl1C Ga1 Cl3B 97(2) 2_757 2_757
Cl1C Ga1 Cl3B 106(2) . 2_757
Cl1A Ga1 Cl3B 94.4(9) 2_757 2_757
Cl1A Ga1 Cl3B 111.8(10) . 2_757
Cl3B Ga1 Cl3B 132(3) . 2_757
Ga1A Ga1A Cl1B 96.5(15) 2_757 2_757
Ga1A Ga1A Cl3B 145.9(18) 2_757 .
Cl1B Ga1A Cl3B 112.2(14) 2_757 .
Ga1A Ga1A Cl2B 102.2(9) 2_757 .
Cl1B Ga1A Cl2B 127.3(10) 2_757 .
Cl3B Ga1A Cl2B 45.8(18) . .
Ga1A Ga1A Cl1C 73(2) 2_757 .
Cl1B Ga1A Cl1C 119.9(13) 2_757 .
Cl3B Ga1A Cl1C 106(2) . .
Cl2B Ga1A Cl1C 112.7(16) . .
Ga1A Ga1A Cl1C 84(2) 2_757 2_757
Cl1B Ga1A Cl1C 14(2) 2_757 2_757
Cl3B Ga1A Cl1C 121(2) . 2_757
Cl2B Ga1A Cl1C 124.5(15) . 2_757
Cl1C Ga1A Cl1C 122(2) . 2_757
Ga1A Ga1A Cl3A 173.6(16) 2_757 .
Cl1B Ga1A Cl3A 88.5(8) 2_757 .
Cl3B Ga1A Cl3A 32.4(16) . .
Cl2B Ga1A Cl3A 77.7(9) . .
Cl1C Ga1A Cl3A 101(2) . .
Cl1C Ga1A Cl3A 101(2) 2_757 .
Ga1A Ga1A Cl2A 79.4(3) 2_757 .
Cl1B Ga1A Cl2A 124.0(7) 2_757 .
Cl3B Ga1A Cl2A 69.6(17) . .
Cl2B Ga1A Cl2A 23.9(8) . .
Cl1C Ga1A Cl2A 111.9(12) . .
Cl1C Ga1A Cl2A 115.3(15) 2_757 .
Cl3A Ga1A Cl2A 101.1(4) . .
Ga1A Ga1A Cl1B 62.5(13) 2_757 .
Cl1B Ga1A Cl1B 113.4(10) 2_757 .
Cl3B Ga1A Cl1B 117.4(10) . .
Cl2B Ga1A Cl1B 119.1(10) . .
Cl1C Ga1A Cl1B 12(2) . .
Cl1C Ga1A Cl1B 112.6(14) 2_757 .
Cl3A Ga1A Cl1B 111.8(9) . .
Cl2A Ga1A Cl1B 113.3(7) . .
Ga1A Ga1A Cl1A 81.3(13) 2_757 2_757
Cl1B Ga1A Cl1A 15.3(6) 2_757 2_757
Cl3B Ga1A Cl1A 125.8(11) . 2_757
Cl2B Ga1A Cl1A 129.3(9) . 2_757
Cl1C Ga1A Cl1A 116.4(13) . 2_757
Cl1C Ga1A Cl1A 5.2(16) 2_757 2_757
Cl3A Ga1A Cl1A 103.8(6) . 2_757
Cl2A Ga1A Cl1A 118.7(6) . 2_757
Cl1B Ga1A Cl1A 107.4(6) . 2_757
Ga1A Ga1A Cl1A 78.7(11) 2_757 .
Cl1B Ga1A Cl1A 115.7(6) 2_757 .
Cl3B Ga1A Cl1A 103.3(9) . .
Cl2B Ga1A Cl1A 116.2(9) . .
Cl1C Ga1A Cl1A 7.4(18) . .
Cl1C Ga1A Cl1A 119.1(11) 2_757 .
Cl3A Ga1A Cl1A 95.6(6) . .
Cl2A Ga1A Cl1A 117.9(5) . .
Cl1B Ga1A Cl1A 16.3(6) . .
Cl1A Ga1A Cl1A 114.1(8) 2_757 .
Ga1A Ga1A Cl2B 58.0(7) 2_757 2_757
Cl1B Ga1A Cl2B 115.9(10) 2_757 2_757
Cl3B Ga1A Cl2B 92.0(19) . 2_757
Cl2B Ga1A Cl2B 46.2(15) . 2_757
Cl1C Ga1A Cl2B 107.2(16) . 2_757
Cl1C Ga1A Cl2B 103.7(19) 2_757 2_757
Cl3A Ga1A Cl2B 123.2(7) . 2_757
Cl2A Ga1A Cl2B 22.4(7) . 2_757
Cl1B Ga1A Cl2B 104.0(10) . 2_757
Cl1A Ga1A Cl2B 105.6(9) 2_757 2_757
Cl1A Ga1A Cl2B 114.4(8) . 2_757
Cl1B Cl1A Ga1A 54(2) . 2_757
Cl1B Cl1A Ga1 64(2) . .
Ga1A Cl1A Ga1 10.2(3) 2_757 .
Cl1B Cl1A Ga1A 74(2) . .
Ga1A Cl1A Ga1A 20.0(5) 2_757 .
Ga1 Cl1A Ga1A 10.1(3) . .
Cl1A Cl1B Cl1C 38(6) . .
Cl1A Cl1B Ga1A 111(2) . 2_757
Cl1C Cl1B Ga1A 78(6) . 2_757
Cl1A Cl1B Ga1 100(2) . .
Cl1C Cl1B Ga1 67(5) . .
Ga1A Cl1B Ga1 10.9(3) 2_757 .
Cl1A Cl1B Ga1A 90(2) . .
Cl1C Cl1B Ga1A 59(5) . .
Ga1A Cl1B Ga1A 21.0(6) 2_757 .
Ga1 Cl1B Ga1A 10.4(3) . .
Cl1B Cl1C Ga1A 109(7) . .
Cl1B Cl1C Ga1 100(7) . .
Ga1A Cl1C Ga1 11.7(4) . .
Cl1B Cl1C Ga1A 88(7) . 2_757
Ga1A Cl1C Ga1A 23.3(7) . 2_757
Ga1 Cl1C Ga1A 11.9(3) . 2_757
Cl2B Cl2A Cl2B 155(4) 2_757 .
Cl2B Cl2A Ga1 77(2) 2_757 .
Cl2B Cl2A Ga1 77(2) . .
Cl2B Cl2A Ga1A 87(2) 2_757 .
Cl2B Cl2A Ga1A 67(2) . .
Ga1 Cl2A Ga1A 10.6(3) . .
Cl2B Cl2A Ga1A 67(2) 2_757 2_757
Cl2B Cl2A Ga1A 87(2) . 2_757
Ga1 Cl2A Ga1A 10.6(3) . 2_757
Ga1A Cl2A Ga1A 21.2(5) . 2_757
Cl2B Cl2A Cl3B 14.8(18) 2_757 2_757
Cl2B Cl2A Cl3B 140(3) . 2_757
Ga1 Cl2A Cl3B 62.7(9) . 2_757
Ga1A Cl2A Cl3B 73.1(10) . 2_757
Ga1A Cl2A Cl3B 52.4(9) 2_757 2_757
Cl2B Cl2A Cl3B 140(3) 2_757 .
Cl2B Cl2A Cl3B 14.8(18) . .
Ga1 Cl2A Cl3B 62.7(9) . .
Ga1A Cl2A Cl3B 52.4(9) . .
Ga1A Cl2A Cl3B 73.1(10) 2_757 .
Cl3B Cl2A Cl3B 125.5(18) 2_757 .
Cl2A Cl2B Cl3B 157(3) . .
Cl2A Cl2B Cl2B 13(2) . 2_757
Cl3B Cl2B Cl2B 144.4(14) . 2_757
Cl2A Cl2B Ga1A 89(2) . .
Cl3B Cl2B Ga1A 68.1(12) . .
Cl2B Cl2B Ga1A 76.3(9) 2_757 .
Cl2A Cl2B Ga1 78(2) . .
Cl3B Cl2B Ga1 79.3(12) . .
Cl2B Cl2B Ga1 65.3(8) 2_757 .
Ga1A Cl2B Ga1 11.4(4) . .
Cl2A Cl2B Ga1A 70(2) . 2_757
Cl3B Cl2B Ga1A 87.4(12) . 2_757
Cl2B Cl2B Ga1A 57.5(7) 2_757 2_757
Ga1A Cl2B Ga1A 19.8(5) . 2_757
Ga1 Cl2B Ga1A 8.4(3) . 2_757
Cl3B Cl3A Ga1A 65.4(12) . .
Cl3B Cl3A Ga1 63.6(12) . .
Ga1A Cl3A Ga1 1.9(4) . .
Cl3A Cl3B Cl2B 146(2) . .
Cl3A Cl3B Ga1A 82.1(17) . .
Cl2B Cl3B Ga1A 66.1(13) . .
Cl3A Cl3B Ga1 89.1(16) . .
Cl2B Cl3B Ga1 59.5(12) . .
Ga1A Cl3B Ga1 7.0(5) . .
Cl3A Cl3B Cl2A 137.8(16) . .
Cl2B Cl3B Cl2A 8.2(11) . .
Ga1A Cl3B Cl2A 58.0(11) . .
Ga1 Cl3B Cl2A 51.4(9) . .
Cl3A Cl3B Ga1A 91.4(14) . 2_757
Cl2B Cl3B Ga1A 57.6(11) . 2_757
Ga1A Cl3B Ga1A 9.4(5) . 2_757
Ga1 Cl3B Ga1A 2.6(3) . 2_757
Cl2A Cl3B Ga1A 49.6(7) . 2_757
Ga2A Ga2 Cl5 115(3) 2_655 2_655
Ga2A Ga2 Cl5 154(3) 2_655 .
Cl5 Ga2 Cl5 38.8(4) 2_655 .
Ga2A Ga2 Cl4C 97(3) 2_655 .
Cl5 Ga2 Cl4C 112.5(7) 2_655 .
Cl5 Ga2 Cl4C 96.2(5) . .
Ga2A Ga2 Cl4C 61(3) 2_655 2_655
Cl5 Ga2 Cl4C 96.2(5) 2_655 2_655
Cl5 Ga2 Cl4C 112.5(7) . 2_655
Cl4C Ga2 Cl4C 149.8(11) . 2_655
Ga2A Ga2 Cl4A 86(3) 2_655 .
Cl5 Ga2 Cl4A 154.3(4) 2_655 .
Cl5 Ga2 Cl4A 119.1(3) . .
Cl4C Ga2 Cl4A 47.2(6) . .
Cl4C Ga2 Cl4A 107.3(5) 2_655 .
Ga2A Ga2 Cl4A 16(2) 2_655 2_655
Cl5 Ga2 Cl4A 119.1(3) 2_655 2_655
Cl5 Ga2 Cl4A 154.3(4) . 2_655
Cl4C Ga2 Cl4A 107.3(5) . 2_655
Cl4C Ga2 Cl4A 47.2(6) 2_655 2_655
Cl4A Ga2 Cl4A 85.3(4) . 2_655
Ga2A Ga2 Cl6B 111(2) 2_655 2_655
Cl5 Ga2 Cl6B 106.9(5) 2_655 2_655
Cl5 Ga2 Cl6B 84.0(5) . 2_655
Cl4C Ga2 Cl6B 115.0(6) . 2_655
Cl4C Ga2 Cl6B 61.8(6) 2_655 2_655
Cl4A Ga2 Cl6B 76.4(5) . 2_655
Cl4A Ga2 Cl6B 95.2(5) 2_655 2_655
Ga2A Ga2 Cl6B 61(2) 2_655 .
Cl5 Ga2 Cl6B 84.0(5) 2_655 .
Cl5 Ga2 Cl6B 106.9(5) . .
Cl4C Ga2 Cl6B 61.8(6) . .
Cl4C Ga2 Cl6B 115.0(6) 2_655 .
Cl4A Ga2 Cl6B 95.2(5) . .
Cl4A Ga2 Cl6B 76.4(5) 2_655 .
Cl6B Ga2 Cl6B 168.7(9) 2_655 .
Ga2A Ga2 Cl6A 84(3) 2_655 2_655
Cl5 Ga2 Cl6A 99.4(5) 2_655 2_655
Cl5 Ga2 Cl6A 98.2(5) . 2_655
Cl4C Ga2 Cl6A 143.7(7) . 2_655
Cl4C Ga2 Cl6A 27.2(8) 2_655 2_655
Cl4A Ga2 Cl6A 97.0(6) . 2_655
Cl4A Ga2 Cl6A 68.9(7) 2_655 2_655
Cl6B Ga2 Cl6A 34.9(7) 2_655 2_655
Cl6B Ga2 Cl6A 142.0(7) . 2_655
Ga2A Ga2 Cl6A 83(3) 2_655 .
Cl5 Ga2 Cl6A 98.2(5) 2_655 .
Cl5 Ga2 Cl6A 99.4(5) . .
Cl4C Ga2 Cl6A 27.2(8) . .
Cl4C Ga2 Cl6A 143.7(7) 2_655 .
Cl4A Ga2 Cl6A 68.9(7) . .
Cl4A Ga2 Cl6A 97.0(6) 2_655 .
Cl6B Ga2 Cl6A 142.0(7) 2_655 .
Cl6B Ga2 Cl6A 34.9(7) . .
Cl6A Ga2 Cl6A 161.4(6) 2_655 .
Ga2A Ga2 Cl4B 109(3) 2_655 .
Cl5 Ga2 Cl4B 135.3(6) 2_655 .
Cl5 Ga2 Cl4B 96.8(5) . .
Cl4C Ga2 Cl4B 66.7(7) . .
Cl4C Ga2 Cl4B 99.6(5) 2_655 .
Cl4A Ga2 Cl4B 31.4(5) . .
Cl4A Ga2 Cl4B 101.9(5) 2_655 .
Cl6B Ga2 Cl4B 49.0(7) 2_655 .
Cl6B Ga2 Cl4B 124.8(7) . .
Cl6A Ga2 Cl4B 78.5(9) 2_655 .
Cl6A Ga2 Cl4B 93.3(9) . .
Ga2A Ga2A Cl4A 127.2(15) 2_655 .
Ga2A Ga2A Cl4C 108(4) 2_655 .
Cl4A Ga2A Cl4C 54.4(7) . .
Ga2A Ga2A Cl4B 155.8(15) 2_655 .
Cl4A Ga2A Cl4B 37.1(6) . .
Cl4C Ga2A Cl4B 77.2(9) . .
Ga2A Ga2A Cl6B 120(4) 2_655 2_655
Cl4A Ga2A Cl6B 88.5(7) . 2_655
Cl4C Ga2A Cl6B 130.8(11) . 2_655
Cl4B Ga2A Cl6B 55.6(8) . 2_655
Ga2A Ga2A Cl4C 58(4) 2_655 2_655
Cl4A Ga2A Cl4C 119.0(7) . 2_655
Cl4C Ga2A Cl4C 159.2(10) . 2_655
Cl4B Ga2A Cl4C 109.2(8) . 2_655
Cl6B Ga2A Cl4C 63.3(8) 2_655 2_655
Ga2A Ga2A Cl5 100.4(5) 2_655 .
Cl4A Ga2A Cl5 128.1(10) . .
Cl4C Ga2A Cl5 94.9(9) . .
Cl4B Ga2A Cl5 102.6(9) . .
Cl6B Ga2A Cl5 83.5(6) 2_655 .
Cl4C Ga2A Cl5 102.6(8) 2_655 .
Ga2A Ga2A Cl4A 41.9(14) 2_655 2_655
Cl4A Ga2A Cl4A 94.2(5) . 2_655
Cl4C Ga2A Cl4A 112.8(7) . 2_655
Cl4B Ga2A Cl4A 113.9(6) . 2_655
Cl6B Ga2A Cl4A 99.6(9) 2_655 2_655
Cl4C Ga2A Cl4A 46.4(7) 2_655 2_655
Cl5 Ga2A Cl4A 137.8(8) . 2_655
Ga2A Ga2A Cl6A 84(4) 2_655 2_655
Cl4A Ga2A Cl6A 109.1(8) . 2_655
Cl4C Ga2A Cl6A 163.1(8) . 2_655
Cl4B Ga2A Cl6A 86.6(10) . 2_655
Cl6B Ga2A Cl6A 36.1(8) 2_655 2_655
Cl4C Ga2A Cl6A 27.3(8) 2_655 2_655
Cl5 Ga2A Cl6A 93.5(6) . 2_655
Cl4A Ga2A Cl6A 69.1(9) 2_655 2_655
Ga2A Ga2A Cl6A 82(4) 2_655 .
Cl4A Ga2A Cl6A 75.3(8) . .
Cl4C Ga2A Cl6A 26.9(8) . .
Cl4B Ga2A Cl6A 103.7(12) . .
Cl6B Ga2A Cl6A 157.6(12) 2_655 .
Cl4C Ga2A Cl6A 138.3(10) 2_655 .
Cl5 Ga2A Cl6A 94.3(6) . .
Cl4A Ga2A Cl6A 97.0(8) 2_655 .
Cl6A Ga2A Cl6A 165.4(8) 2_655 .
Ga2A Ga2A Cl5 66.5(4) 2_655 2_655
Cl4A Ga2A Cl5 156.2(10) . 2_655
Cl4C Ga2A Cl5 104.7(9) . 2_655
Cl4B Ga2A Cl5 136.1(9) . 2_655
Cl6B Ga2A Cl5 100.7(6) 2_655 2_655
Cl4C Ga2A Cl5 84.6(7) 2_655 2_655
Cl5 Ga2A Cl5 33.8(4) . 2_655
Cl4A Ga2A Cl5 105.7(7) 2_655 2_655
Cl6A Ga2A Cl5 90.4(7) 2_655 2_655
Cl6A Ga2A Cl5 89.2(7) . 2_655
Ga2A Ga2A Cl6B 49(3) 2_655 .
Cl4A Ga2A Cl6B 100.5(8) . .
Cl4C Ga2A Cl6B 60.5(8) . .
Cl4B Ga2A Cl6B 135.0(11) . .
Cl6B Ga2A Cl6B 168.7(10) 2_655 .
Cl4C Ga2A Cl6B 106.0(9) 2_655 .
Cl5 Ga2A Cl6B 96.0(5) . .
Cl4A Ga2A Cl6B 73.2(6) 2_655 .
Cl6A Ga2A Cl6B 133.0(11) 2_655 .
Cl6A Ga2A Cl6B 33.6(7) . .
Cl5 Ga2A Cl6B 73.7(5) 2_655 .
Cl4B Cl4A Cl4C 110.9(9) . .
Cl4B Cl4A Ga2A 80.5(9) . .
Cl4C Cl4A Ga2A 62.4(6) . .
Cl4B Cl4A Ga2A 90.2(8) . 2_655
Cl4C Cl4A Ga2A 62.4(5) . 2_655
Ga2A Cl4A Ga2A 10.9(6) . 2_655
Cl4B Cl4A Ga2 83.1(8) . .
Cl4C Cl4A Ga2 59.8(4) . .
Ga2A Cl4A Ga2 3.1(5) . .
Ga2A Cl4A Ga2 9.5(2) 2_655 .
Cl4B Cl4A Cl6A 123.4(9) . .
Cl4C Cl4A Cl6A 16.9(7) . .
Ga2A Cl4A Cl6A 59.2(6) . .
Ga2A Cl4A Cl6A 55.6(6) 2_655 .
Ga2 Cl4A Cl6A 56.2(4) . .
Cl4A Cl4B Ga2A 62.4(8) . .
Cl4A Cl4B Cl4C 40.3(7) . .
Ga2A Cl4B Cl4C 47.3(7) . .
Cl4A Cl4B Cl6B 116.4(12) . 2_655
Ga2A Cl4B Cl6B 61.7(7) . 2_655
Cl4C Cl4B Cl6B 107.8(8) . 2_655
Cl4A Cl4B Ga2 65.5(7) . .
Ga2A Cl4B Ga2 3.3(4) . .
Cl4C Cl4B Ga2 48.5(4) . .
Cl6B Cl4B Ga2 59.9(5) 2_655 .
Cl4A Cl4B Ga2A 60.1(7) . 2_655
Ga2A Cl4B Ga2A 4.8(5) . 2_655
Cl4C Cl4B Ga2A 48.9(6) . 2_655
Cl6B Cl4B Ga2A 61.7(7) 2_655 2_655
Ga2 Cl4B Ga2A 7.8(2) . 2_655
Cl6A Cl4C Cl4A 134.4(17) . .
Cl6A Cl4C Ga2A 98.3(14) . .
Cl4A Cl4C Ga2A 63.2(6) . .
Cl6A Cl4C Ga2 89.9(13) . .
Cl4A Cl4C Ga2 73.0(6) . .
Ga2A Cl4C Ga2 10.0(3) . .
Cl6A Cl4C Ga2A 84.7(13) . 2_655
Cl4A Cl4C Ga2A 71.3(6) . 2_655
Ga2A Cl4C Ga2A 13.9(8) . 2_655
Ga2 Cl4C Ga2A 10.1(3) . 2_655
Cl6A Cl4C Cl4B 151.7(17) . .
Cl4A Cl4C Cl4B 28.9(5) . .
Ga2A Cl4C Cl4B 55.4(7) . .
Ga2 Cl4C Cl4B 64.8(6) . .
Ga2A Cl4C Cl4B 68.3(7) 2_655 .
Cl6A Cl4C Cl6B 27.0(12) . .
Cl4A Cl4C Cl6B 114.8(8) . .
Ga2A Cl4C Cl6B 71.6(7) . .
Ga2 Cl4C Cl6B 63.9(5) . .
Ga2A Cl4C Cl6B 57.9(6) 2_655 .
Cl4B Cl4C Cl6B 124.9(8) . .
Cl5 Cl5 Ga2 70.6(2) 2_655 .
Cl5 Cl5 Ga2A 79.6(5) 2_655 .
Ga2 Cl5 Ga2A 9.0(4) . .
Cl5 Cl5 Ga2A 66.5(4) 2_655 2_655
Ga2 Cl5 Ga2A 4.1(5) . 2_655
Ga2A Cl5 Ga2A 13.1(8) . 2_655
Cl4C Cl6A Cl6B 132.6(17) . .
Cl4C Cl6A Ga2A 68.0(11) . 2_655
Cl6B Cl6A Ga2A 64.8(9) . 2_655
Cl4C Cl6A Ga2 62.9(10) . .
Cl6B Cl6A Ga2 71.0(9) . .
Ga2A Cl6A Ga2 9.4(3) 2_655 .
Cl4C Cl6A Ga2A 54.8(10) . .
Cl6B Cl6A Ga2A 78.3(10) . .
Ga2A Cl6A Ga2A 13.5(8) 2_655 .
Ga2 Cl6A Ga2A 9.4(3) . .
Cl4C Cl6A Cl4A 28.7(11) . .
Cl6B Cl6A Cl4A 111.8(10) . .
Ga2A Cl6A Cl4A 55.3(6) 2_655 .
Ga2 Cl6A Cl4A 54.9(5) . .
Ga2A Cl6A Cl4A 45.5(5) . .
Cl6A Cl6B Ga2A 79.1(12) . 2_655
Cl6A Cl6B Cl4C 20.4(8) . .
Ga2A Cl6B Cl4C 58.9(7) 2_655 .
Cl6A Cl6B Ga2 74.1(10) . .
Ga2A Cl6B Ga2 9.0(3) 2_655 .
Cl4C Cl6B Ga2 54.4(5) . .
Cl6A Cl6B Cl4B 128.8(13) . 2_655
Ga2A Cl6B Cl4B 62.6(9) 2_655 2_655
Cl4C Cl6B Cl4B 111.3(10) . 2_655
Ga2 Cl6B Cl4B 71.1(8) . 2_655
Cl6A Cl6B Ga2A 68.1(11) . .
Ga2A Cl6B Ga2A 11.1(10) 2_655 .
Cl4C Cl6B Ga2A 47.9(6) . .
Ga2 Cl6B Ga2A 8.4(3) . .
Cl4B Cl6B Ga2A 72.5(9) 2_655 .
C55 O1 C56 74.57(2) . .
C58 C55 O1 126.397(13) . .
C58 C55 C56 72.952(15) . .
O1 C55 C56 53.85(2) . .
C57 C56 O1 107.508(17) . .
C57 C56 C55 71.51(3) . .
O1 C56 C55 51.576(9) . .
C58 C57 C56 86.61(2) . .
C55 C58 C57 92.69(2) . .

loop_
_geom_bond_atom_site_label_1
_geom_bond_atom_site_label_2
_geom_bond_distance
_geom_bond_site_symmetry_2
As1 As1A 0.445(9) .
As1 C1 1.960(4) .
As1 As2A 2.345(11) .
As1 As2 2.332(3) .
As1A As2 2.192(10) .
As1A C1 1.939(10) .
As1A As2A 2.301(12) .
As2 As2A 0.516(10) .
As2 C28 1.938(5) .
As2A C28 1.904(10) .
N1 C1 1.358(5) .
N1 C2 1.382(5) .
N1 C16 1.448(5) .
N2 C1 1.346(5) .
N2 C3 1.386(5) .
N2 C4 1.452(6) .
N3 C28 1.357(5) .
N3 C29 1.388(5) .
N3 C43 1.443(5) .
N4 C28 1.359(5) .
N4 C30 1.379(5) .
N4 C31 1.439(5) .
C2 C3 1.336(7) .
C4 C5 1.386(7) .
C4 C9 1.407(7) .
C5 C6 1.416(8) .
C5 C13 1.504(8) .
C6 C7 1.326(10) .
C7 C8 1.351(10) .
C8 C9 1.413(8) .
C9 C10 1.502(8) .
C10 C12 1.517(9) .
C10 C11 1.505(9) .
C13 C15 1.532(8) .
C13 C14 1.521(8) .
C16 C21 1.395(6) .
C16 C17 1.397(6) .
C17 C18 1.397(7) .
C17 C25 1.483(7) .
C18 C19 1.389(8) .
C19 C20 1.338(8) .
C20 C21 1.406(7) .
C21 C22 1.519(7) .
C22 C24 1.516(8) .
C22 C23 1.522(8) .
C25 C26 1.533(9) .
C25 C27 1.529(9) .
C29 C30 1.333(6) .
C31 C36 1.393(6) .
C31 C32 1.401(6) .
C32 C33 1.417(7) .
C32 C40 1.487(7) .
C33 C34 1.372(9) .
C34 C35 1.337(9) .
C35 C36 1.396(7) .
C36 C37 1.502(7) .
C37 C38 1.528(9) .
C37 C39 1.509(8) .
C40 C41 1.467(9) .
C40 C42 1.555(12) .
C43 C48 1.402(6) .
C43 C44 1.398(6) .
C44 C45 1.394(7) .
C44 C52 1.507(7) .
C45 C46 1.360(8) .
C46 C47 1.364(8) .
C47 C48 1.404(7) .
C48 C49 1.505(7) .
C49 C51 1.478(9) .
C49 C50 1.537(9) .
C52 C53 1.526(8) .
C52 C54 1.518(8) .
Ga1 Ga1A 0.394(11) 2_757
Ga1 Cl2A 1.994(18) .
Ga1 Cl2B 1.99(2) .
Ga1 Cl2B 1.99(2) 2_757
Ga1 Cl1B 2.037(19) 2_757
Ga1 Cl1B 2.037(19) .
Ga1 Cl1C 1.91(3) 2_757
Ga1 Cl1C 1.91(3) .
Ga1 Cl1A 2.230(14) 2_757
Ga1 Cl1A 2.230(13) .
Ga1 Cl3B 2.27(2) .
Ga1 Cl3B 2.27(2) 2_757
Ga1A Ga1A 0.77(2) 2_757
Ga1A Cl1B 1.92(2) 2_757
Ga1A Cl3B 1.97(2) .
Ga1A Cl2B 1.938(19) .
Ga1A Cl1C 1.95(3) .
Ga1A Cl1C 1.87(3) 2_757
Ga1A Cl3A 2.144(12) .
Ga1A Cl2A 2.104(16) .
Ga1A Cl1B 2.146(17) .
Ga1A Cl1A 2.215(14) 2_757
Ga1A Cl1A 2.233(15) .
Ga1A Cl2B 2.23(2) 2_757
Cl1A Cl1B 0.63(2) .
Cl1A Ga1A 2.215(14) 2_757
Cl1B Cl1C 0.46(8) .
Cl1B Ga1A 1.92(2) 2_757
Cl1C Ga1A 1.87(3) 2_757
Cl2A Cl2B 0.85(3) 2_757
Cl2A Cl2B 0.85(3) .
Cl2A Ga1A 2.104(16) 2_757
Cl2A Cl3B 2.33(5) 2_757
Cl2A Cl3B 2.33(5) .
Cl2B Cl3B 1.52(5) .
Cl2B Cl2B 1.66(6) 2_757
Cl2B Ga1A 2.23(2) 2_757
Cl3A Cl3B 1.16(5) .
Cl3B Ga1A 2.64(2) 2_757
Ga2 Ga2A 0.377(10) 2_655
Ga2 Cl5 1.992(10) 2_655
Ga2 Cl5 1.992(10) .
Ga2 Cl4C 2.046(10) .
Ga2 Cl4C 2.046(10) 2_655
Ga2 Cl4A 2.264(8) .
Ga2 Cl4A 2.264(8) 2_655
Ga2 Cl6B 2.260(13) 2_655
Ga2 Cl6B 2.260(13) .
Ga2 Cl6A 2.298(14) 2_655
Ga2 Cl6A 2.298(14) .
Ga2 Cl4B 2.471(16) .
Ga2A Ga2A 0.54(3) 2_655
Ga2A Cl4A 1.905(13) .
Ga2A Cl4C 1.89(2) .
Ga2A Cl4B 2.12(2) .
Ga2A Cl6B 2.10(2) 2_655
Ga2A Cl4C 2.12(2) 2_655
Ga2A Cl5 2.178(9) .
Ga2A Cl4A 2.271(17) 2_655
Ga2A Cl6A 2.28(2) 2_655
Ga2A Cl6A 2.29(2) .
Ga2A Cl5 2.336(8) 2_655
Ga2A Cl6B 2.419(19) .
Cl4A Cl4B 1.30(2) .
Cl4A Cl4C 1.74(2) .
Cl4A Ga2A 2.271(17) 2_655
Cl4A Cl6A 2.58(2) .
Cl4B Cl4C 2.51(3) .
Cl4B Cl6B 1.97(3) 2_655
Cl4B Ga2A 2.62(2) 2_655
Cl4C Cl6A 1.05(3) .
Cl4C Ga2A 2.12(2) 2_655
Cl4C Cl6B 2.22(2) .
Cl5 Cl5 1.323(15) 2_655
Cl5 Ga2A 2.336(8) 2_655
Cl6A Cl6B 1.37(3) .
Cl6A Ga2A 2.28(2) 2_655
Cl6B Ga2A 2.10(2) 2_655
Cl6B Cl4B 1.97(3) 2_655
O1 C55 1.6378(4) .
O1 C56 1.6880(4) .
C55 C58 1.4630(4) .
C55 C56 2.0152(6) .
C56 C57 1.5926(4) .
C57 C58 1.4890(4) .
